data_1502772
loop_
_publ_author_name
'H\"aussler, Matthias'
'Lok, Y. Phei'
'Chen, Ming'
'Jasieniak, Jacek'
'Adhikari, Raju'
'King, Simon P.'
'Haque, Saif A.'
'Forsyth, Craig M.'
'Winzenberg, Kevin'
'Watkins, Scott E.'
'Rizzardo, Ezio'
'Wilson, Gerard J.'

_publ_section_title
;
 Benzothiadiazole-Containing Pendant Polymers Prepared by RAFT and Their
 Electro-Optical Properties
;
_journal_issue 17
_journal_name_full Macromolecules
_journal_page_first 7101
_journal_paper_doi 10.1021/ma1008572
_journal_volume 43
_journal_year 2010
_chemical_formula_moiety 'C26 H20 N2 O S2'
_chemical_formula_sum 'C26 H20 N2 O S2'
_chemical_formula_weight 440.56
_chemical_name_systematic
; 
 ? 
;
_space_group_IT_number 14
_symmetry_cell_setting monoclinic
_symmetry_space_group_name_Hall '-P 2ybc'
_symmetry_space_group_name_H-M 'P 1 21/c 1'
_atom_sites_solution_hydrogens geom
_atom_sites_solution_primary direct
_atom_sites_solution_secondary difmap
_audit_creation_method SHELXL-97
_cell_angle_alpha 90.00
_cell_angle_beta 100.417(1)
_cell_angle_gamma 90.00
_cell_formula_units_Z 4
_cell_length_a 17.0896(4)
_cell_length_b 7.5023(1)
_cell_length_c 16.2880(3)
_cell_measurement_temperature 123(2)
_cell_volume 2053.89(7)
_computing_cell_refinement DENZO-SMN
_computing_data_collection COLLECT
_computing_data_reduction DENZO-SMN
_computing_molecular_graphics X-Seed
_computing_publication_material CIFTAB
_computing_structure_refinement 'SHELXL-97 (Sheldrick, 1997)'
_computing_structure_solution 'SHELXS-97 (Sheldrick, 1990)'
_diffrn_ambient_temperature 123(2)
_diffrn_measured_fraction_theta_full 1.000
_diffrn_measured_fraction_theta_max 1.000
_diffrn_measurement_device_type 'Nonius KAPPA CCD'
_diffrn_measurement_method 'thin slice phi and omega scans'
_diffrn_radiation_monochromator graphite
_diffrn_radiation_source 'fine-focus sealed tube'
_diffrn_radiation_type MoK\a
_diffrn_radiation_wavelength 0.71073
_diffrn_reflns_av_R_equivalents 0.0897
_diffrn_reflns_av_sigmaI/netI 0.0717
_diffrn_reflns_limit_h_max 22
_diffrn_reflns_limit_h_min -22
_diffrn_reflns_limit_k_max 9
_diffrn_reflns_limit_k_min -8
_diffrn_reflns_limit_l_max 21
_diffrn_reflns_limit_l_min -21
_diffrn_reflns_number 23242
_diffrn_reflns_theta_full 27.50
_diffrn_reflns_theta_max 27.50
_diffrn_reflns_theta_min 1.21
_diffrn_standards_number 0
_exptl_absorpt_coefficient_mu 0.282
_exptl_absorpt_correction_T_max 0.96
_exptl_absorpt_correction_T_min 0.90
_exptl_absorpt_correction_type multi-scan
_exptl_absorpt_process_details SORTAV
_exptl_crystal_colour orange
_exptl_crystal_density_diffrn 1.425
_exptl_crystal_density_method 'not measured'
_exptl_crystal_description prism
_exptl_crystal_F_000 920
_exptl_crystal_size_max 0.25
_exptl_crystal_size_mid 0.13
_exptl_crystal_size_min 0.13
_refine_diff_density_max 0.689
_refine_diff_density_min -0.395
_refine_diff_density_rms 0.087
_refine_ls_extinction_method none
_refine_ls_goodness_of_fit_ref 1.040
_refine_ls_hydrogen_treatment constr
_refine_ls_matrix_type full
_refine_ls_number_parameters 281
_refine_ls_number_reflns 4721
_refine_ls_number_restraints 0
_refine_ls_restrained_S_all 1.040
_refine_ls_R_factor_all 0.1042
_refine_ls_R_factor_gt 0.0564
_refine_ls_shift/su_max 0.000
_refine_ls_shift/su_mean 0.000
_refine_ls_structure_factor_coef Fsqd
_refine_ls_weighting_details 'calc w=1/[\s^2^(Fo^2^)+(0.0740P)^2^+1.1471P] where P=(Fo^2^+2Fc^2^)/3'
_refine_ls_weighting_scheme calc
_refine_ls_wR_factor_gt 0.1281
_refine_ls_wR_factor_ref 0.1522
_reflns_number_gt 3071
_reflns_number_total 4721
_reflns_threshold_expression >2sigma(I)
_cod_data_source_file ma1008572_si_002.cif
_cod_data_source_block k23_08ma
_cod_original_sg_symbol_H-M 'P 21/c'
_cod_database_code 1502772

loop_
_symmetry_equiv_pos_as_xyz
'x, y, z'
'-x, y+1/2, -z+1/2'
'-x, -y, -z'
'x, -y-1/2, z-1/2'

loop_
_atom_site_label
_atom_site_type_symbol
_atom_site_fract_x
_atom_site_fract_y
_atom_site_fract_z
_atom_site_U_iso_or_equiv
_atom_site_adp_type
_atom_site_occupancy
_atom_site_symmetry_multiplicity
_atom_site_calc_flag
_atom_site_refinement_flags
S1 S 0.48487(4) 0.30972(9) 0.36851(4) 0.02261(19) Uani 1 1 d .
S2 S 0.71953(4) 0.04642(10) 0.46456(4) 0.0275(2) Uani 1 1 d .
O1 O 0.86492(11) -0.1661(2) 0.96403(11) 0.0233(4) Uani 1 1 d .
N1 N 0.63084(13) 0.1320(3) 0.44796(13) 0.0226(5) Uani 1 1 d .
N2 N 0.73447(13) 0.0197(3) 0.56447(13) 0.0215(5) Uani 1 1 d .
C1 C 0.36204(17) 0.4491(4) 0.24851(16) 0.0251(6) Uani 1 1 d .
H1A H 0.3530 0.3420 0.2136 0.038 Uiso 1 1 calc R
H1B H 0.4023 0.5240 0.2296 0.038 Uiso 1 1 calc R
H1C H 0.3122 0.5160 0.2441 0.038 Uiso 1 1 calc R
C2 C 0.39062(16) 0.3960(3) 0.33783(16) 0.0214(6) Uani 1 1 d .
C3 C 0.35123(16) 0.4011(4) 0.40357(17) 0.0235(6) Uani 1 1 d .
H3 H 0.2984 0.4440 0.3993 0.028 Uiso 1 1 calc R
C4 C 0.39697(15) 0.3363(4) 0.47849(17) 0.0215(6) Uani 1 1 d .
H4 H 0.3781 0.3324 0.5298 0.026 Uiso 1 1 calc R
C5 C 0.47146(15) 0.2793(3) 0.47001(16) 0.0173(6) Uani 1 1 d .
C6 C 0.53290(15) 0.2069(3) 0.53648(15) 0.0169(5) Uani 1 1 d .
C7 C 0.60825(15) 0.1406(3) 0.52296(16) 0.0166(5) Uani 1 1 d .
C8 C 0.66803(15) 0.0746(3) 0.59065(16) 0.0175(5) Uani 1 1 d .
C9 C 0.65368(15) 0.0682(3) 0.67463(16) 0.0181(6) Uani 1 1 d .
C10 C 0.57926(15) 0.1272(4) 0.68340(17) 0.0214(6) Uani 1 1 d .
H10 H 0.5658 0.1217 0.7374 0.026 Uiso 1 1 calc R
C11 C 0.52176(15) 0.1952(3) 0.61780(16) 0.0202(6) Uani 1 1 d .
H11 H 0.4726 0.2351 0.6305 0.024 Uiso 1 1 calc R
C12 C 0.71210(15) 0.0046(3) 0.74745(16) 0.0176(5) Uani 1 1 d .
C13 C 0.77600(15) -0.1065(3) 0.74093(16) 0.0202(6) Uani 1 1 d .
H13 H 0.7842 -0.1416 0.6871 0.024 Uiso 1 1 calc R
C14 C 0.82849(16) -0.1679(3) 0.81114(16) 0.0216(6) Uani 1 1 d .
H14 H 0.8716 -0.2433 0.8047 0.026 Uiso 1 1 calc R
C15 C 0.81733(15) -0.1183(3) 0.89041(16) 0.0191(6) Uani 1 1 d .
C16 C 0.75315(15) -0.0077(4) 0.89799(16) 0.0205(6) Uani 1 1 d .
H16 H 0.7444 0.0258 0.9518 0.025 Uiso 1 1 calc R
C17 C 0.70266(15) 0.0530(4) 0.82822(16) 0.0202(6) Uani 1 1 d .
H17 H 0.6601 0.1299 0.8349 0.024 Uiso 1 1 calc R
C18 C 0.93666(15) -0.2632(4) 0.95913(16) 0.0222(6) Uani 1 1 d .
H18A H 0.9723 -0.1902 0.9310 0.027 Uiso 1 1 calc R
H18B H 0.9238 -0.3746 0.9269 0.027 Uiso 1 1 calc R
C19 C 0.97635(15) -0.3050(3) 1.04713(16) 0.0196(6) Uani 1 1 d .
C20 C 1.05330(15) -0.2465(4) 1.07846(17) 0.0222(6) Uani 1 1 d .
H20 H 1.0809 -0.1764 1.0443 0.027 Uiso 1 1 calc R
C21 C 1.09023(16) -0.2898(4) 1.15949(17) 0.0248(6) Uani 1 1 d .
H21 H 1.1429 -0.2499 1.1798 0.030 Uiso 1 1 calc R
C22 C 1.05060(17) -0.3913(4) 1.21124(17) 0.0240(6) Uani 1 1 d .
C23 C 0.97407(17) -0.4503(4) 1.17858(17) 0.0246(6) Uani 1 1 d .
H23 H 0.9464 -0.5215 1.2122 0.030 Uiso 1 1 calc R
C24 C 0.93749(16) -0.4075(4) 1.09825(17) 0.0233(6) Uani 1 1 d .
H24 H 0.8850 -0.4487 1.0778 0.028 Uiso 1 1 calc R
C25 C 1.08523(18) -0.4407(4) 1.29884(19) 0.0314(7) Uani 1 1 d .
H25 H 1.0585 -0.5316 1.3236 0.038 Uiso 1 1 calc R
C26 C 1.1477(2) -0.3732(5) 1.3448(2) 0.0420(8) Uani 1 1 d .
H26A H 1.1767 -0.2819 1.3232 0.050 Uiso 1 1 calc R
H26B H 1.1646 -0.4149 1.4002 0.050 Uiso 1 1 calc R

loop_
_atom_site_aniso_label
_atom_site_aniso_U_11
_atom_site_aniso_U_22
_atom_site_aniso_U_33
_atom_site_aniso_U_23
_atom_site_aniso_U_13
_atom_site_aniso_U_12
S1 0.0218(4) 0.0292(4) 0.0167(4) 0.0032(3) 0.0033(3) 0.0028(3)
S2 0.0225(4) 0.0431(5) 0.0175(4) 0.0036(3) 0.0052(3) 0.0085(3)
O1 0.0223(10) 0.0318(11) 0.0146(9) 0.0026(8) 0.0001(8) 0.0076(8)
N1 0.0199(12) 0.0305(13) 0.0168(12) 0.0026(10) 0.0016(9) 0.0044(10)
N2 0.0210(11) 0.0296(13) 0.0132(11) 0.0010(9) 0.0012(9) 0.0005(10)
C1 0.0281(15) 0.0282(16) 0.0166(14) 0.0055(12) -0.0023(12) 0.0002(12)
C2 0.0224(14) 0.0213(14) 0.0182(14) 0.0016(11) -0.0024(11) -0.0002(11)
C3 0.0189(14) 0.0261(15) 0.0245(15) -0.0001(12) 0.0014(12) 0.0047(11)
C4 0.0200(14) 0.0255(15) 0.0188(14) -0.0005(11) 0.0029(11) 0.0004(11)
C5 0.0189(13) 0.0160(13) 0.0168(13) -0.0001(10) 0.0022(11) -0.0026(10)
C6 0.0172(13) 0.0172(14) 0.0162(13) -0.0012(10) 0.0030(10) -0.0017(10)
C7 0.0170(13) 0.0182(14) 0.0148(13) -0.0020(10) 0.0034(10) -0.0015(10)
C8 0.0146(12) 0.0178(14) 0.0183(13) -0.0008(10) -0.0015(10) -0.0018(10)
C9 0.0191(13) 0.0202(14) 0.0150(13) -0.0005(10) 0.0030(10) -0.0027(10)
C10 0.0225(14) 0.0278(15) 0.0145(13) 0.0011(11) 0.0051(11) 0.0016(11)
C11 0.0166(13) 0.0229(15) 0.0212(15) -0.0016(11) 0.0041(11) 0.0027(11)
C12 0.0178(13) 0.0183(14) 0.0156(13) 0.0017(10) 0.0003(10) -0.0018(10)
C13 0.0221(14) 0.0236(15) 0.0154(13) -0.0021(11) 0.0044(11) -0.0020(11)
C14 0.0197(14) 0.0239(15) 0.0208(14) -0.0004(11) 0.0029(11) 0.0017(11)
C15 0.0188(13) 0.0226(14) 0.0142(13) 0.0035(11) -0.0013(11) -0.0033(11)
C16 0.0210(13) 0.0280(15) 0.0130(13) -0.0002(11) 0.0045(11) 0.0013(11)
C17 0.0162(13) 0.0255(15) 0.0190(14) -0.0019(11) 0.0038(11) 0.0040(11)
C18 0.0199(14) 0.0266(15) 0.0194(14) 0.0011(11) 0.0015(11) 0.0052(11)
C19 0.0223(14) 0.0193(14) 0.0158(13) -0.0004(11) -0.0001(11) 0.0040(11)
C20 0.0213(14) 0.0201(14) 0.0248(15) 0.0007(11) 0.0033(12) -0.0029(11)
C21 0.0192(14) 0.0247(15) 0.0275(16) -0.0056(12) -0.0040(12) 0.0004(11)
C22 0.0282(15) 0.0245(15) 0.0182(14) -0.0033(11) 0.0008(12) 0.0078(12)
C23 0.0276(15) 0.0250(15) 0.0215(15) 0.0039(12) 0.0054(12) 0.0006(12)
C24 0.0196(14) 0.0266(15) 0.0230(15) 0.0018(12) 0.0022(12) -0.0002(11)
C25 0.0315(16) 0.0332(18) 0.0279(16) -0.0045(13) 0.0015(13) 0.0071(13)
C26 0.039(2) 0.051(2) 0.0324(19) 0.0022(16) -0.0008(16) 0.0057(16)

loop_
_atom_type_symbol
_atom_type_description
_atom_type_scat_dispersion_real
_atom_type_scat_dispersion_imag
_atom_type_scat_source
C C 0.0033 0.0016 'International Tables Vol C Tables 4.2.6.8 and 6.1.1.4'
H H 0.0000 0.0000 'International Tables Vol C Tables 4.2.6.8 and 6.1.1.4'
N N 0.0061 0.0033 'International Tables Vol C Tables 4.2.6.8 and 6.1.1.4'
O O 0.0106 0.0060 'International Tables Vol C Tables 4.2.6.8 and 6.1.1.4'
S S 0.1246 0.1234 'International Tables Vol C Tables 4.2.6.8 and 6.1.1.4'

loop_
_geom_angle_atom_site_label_1
_geom_angle_atom_site_label_2
_geom_angle_atom_site_label_3
_geom_angle
C2 S1 C5 92.77(13)
N2 S2 N1 100.94(11)
C15 O1 C18 117.4(2)
C7 N1 S2 106.26(17)
C8 N2 S2 107.00(17)
C2 C1 H1A 109.5
C2 C1 H1B 109.5
H1A C1 H1B 109.5
C2 C1 H1C 109.5
H1A C1 H1C 109.5
H1B C1 H1C 109.5
C3 C2 C1 129.2(2)
C3 C2 S1 110.5(2)
C1 C2 S1 120.2(2)
C2 C3 C4 113.2(2)
C2 C3 H3 123.4
C4 C3 H3 123.4
C5 C4 C3 113.5(2)
C5 C4 H4 123.2
C3 C4 H4 123.2
C4 C5 C6 126.4(2)
C4 C5 S1 109.97(19)
C6 C5 S1 123.65(19)
C11 C6 C7 114.2(2)
C11 C6 C5 121.9(2)
C7 C6 C5 123.8(2)
N1 C7 C6 124.6(2)
N1 C7 C8 113.3(2)
C6 C7 C8 122.1(2)
N2 C8 C9 126.2(2)
N2 C8 C7 112.5(2)
C9 C8 C7 121.3(2)
C10 C9 C8 114.1(2)
C10 C9 C12 121.4(2)
C8 C9 C12 124.5(2)
C9 C10 C11 124.6(2)
C9 C10 H10 117.7
C11 C10 H10 117.7
C6 C11 C10 123.7(2)
C6 C11 H11 118.2
C10 C11 H11 118.2
C13 C12 C17 116.8(2)
C13 C12 C9 123.7(2)
C17 C12 C9 119.5(2)
C12 C13 C14 122.1(2)
C12 C13 H13 119.0
C14 C13 H13 119.0
C15 C14 C13 119.7(2)
C15 C14 H14 120.1
C13 C14 H14 120.1
O1 C15 C14 125.7(2)
O1 C15 C16 115.4(2)
C14 C15 C16 118.9(2)
C17 C16 C15 120.6(2)
C17 C16 H16 119.7
C15 C16 H16 119.7
C16 C17 C12 121.9(2)
C16 C17 H17 119.0
C12 C17 H17 119.0
O1 C18 C19 107.1(2)
O1 C18 H18A 110.3
C19 C18 H18A 110.3
O1 C18 H18B 110.3
C19 C18 H18B 110.3
H18A C18 H18B 108.5
C24 C19 C20 118.5(2)
C24 C19 C18 120.4(2)
C20 C19 C18 121.1(2)
C19 C20 C21 120.6(3)
C19 C20 H20 119.7
C21 C20 H20 119.7
C20 C21 C22 120.8(3)
C20 C21 H21 119.6
C22 C21 H21 119.6
C23 C22 C21 117.8(2)
C23 C22 C25 118.0(3)
C21 C22 C25 124.1(3)
C24 C23 C22 121.4(3)
C24 C23 H23 119.3
C22 C23 H23 119.3
C23 C24 C19 120.9(3)
C23 C24 H24 119.6
C19 C24 H24 119.6
C26 C25 C22 127.0(3)
C26 C25 H25 116.5
C22 C25 H25 116.5
C25 C26 H26A 120.0
C25 C26 H26B 120.0
H26A C26 H26B 120.0

loop_
_geom_bond_atom_site_label_1
_geom_bond_atom_site_label_2
_geom_bond_distance
S1 C2 1.724(3)
S1 C5 1.725(3)
S2 N2 1.614(2)
S2 N1 1.623(2)
O1 C15 1.369(3)
O1 C18 1.441(3)
N1 C7 1.348(3)
N2 C8 1.348(3)
C1 C2 1.502(4)
C1 H1A 0.9800
C1 H1B 0.9800
C1 H1C 0.9800
C2 C3 1.364(4)
C3 C4 1.411(4)
C3 H3 0.9500
C4 C5 1.373(4)
C4 H4 0.9500
C5 C6 1.469(3)
C6 C11 1.375(4)
C6 C7 1.434(3)
C7 C8 1.448(3)
C8 C9 1.433(4)
C9 C10 1.378(4)
C9 C12 1.484(3)
C10 C11 1.410(4)
C10 H10 0.9500
C11 H11 0.9500
C12 C13 1.393(4)
C12 C17 1.402(4)
C13 C14 1.398(4)
C13 H13 0.9500
C14 C15 1.390(4)
C14 H14 0.9500
C15 C16 1.398(4)
C16 C17 1.374(4)
C16 H16 0.9500
C17 H17 0.9500
C18 C19 1.504(4)
C18 H18A 0.9900
C18 H18B 0.9900
C19 C24 1.387(4)
C19 C20 1.393(4)
C20 C21 1.395(4)
C20 H20 0.9500
C21 C22 1.398(4)
C21 H21 0.9500
C22 C23 1.392(4)
C22 C25 1.489(4)
C23 C24 1.382(4)
C23 H23 0.9500
C24 H24 0.9500
C25 C26 1.291(4)
C25 H25 0.9500
C26 H26A 0.9500
C26 H26B 0.9500
